data_7027434
loop_
_publ_author_name
'Rajak, Kajal Krishna'
'Rath, Sankar Prasad'
'Mondal, Sujit'
'Chakravorty, Animesh'

_publ_section_title
;
 Sugar vanadates: synthesis and characterisation of mannopyranoside and
 ribofuranoside esters incorporating VO3+
;
_journal_issue 15
_journal_name_full 'Journal of the Chemical Society, Dalton Transactions'
_journal_page_first 2537
_journal_paper_doi 10.1039/a902632k
_journal_year 1999
_chemical_formula_sum 'C21 H27 N O10 V'
_chemical_formula_weight 504.37
_chemical_name_systematic
; 
 ? 
;
_space_group_IT_number 4
_symmetry_cell_setting monoclinic
_symmetry_space_group_name_Hall 'P 2yb'
_symmetry_space_group_name_H-M 'P 1 21 1'
_atom_sites_solution_hydrogens geom
_atom_sites_solution_primary direct
_atom_sites_solution_secondary difmap
_audit_creation_method SHELXL
_cell_angle_alpha 90.00
_cell_angle_beta 91.64(2)
_cell_angle_gamma 90.00
_cell_formula_units_Z 4
_cell_length_a 9.789(3)
_cell_length_b 18.534(5)
_cell_length_c 13.689(4)
_cell_measurement_temperature 293(2)
_cell_volume 2482.6(12)
_computing_structure_refinement 'SHELXL-93 (Sheldrick, 1993)'
_computing_structure_solution 'SHELXS-86 (Sheldrick, 1990)'
_diffrn_ambient_temperature 293(2)
_diffrn_radiation_monochromator graphite
_diffrn_radiation_source 'fine-focus sealed tube'
_diffrn_radiation_type MoK\a
_diffrn_radiation_wavelength 0.71073
_diffrn_reflns_av_R_equivalents 0.0365
_diffrn_reflns_av_sigmaI/netI 0.0723
_diffrn_reflns_limit_h_max 11
_diffrn_reflns_limit_h_min 0
_diffrn_reflns_limit_k_max 21
_diffrn_reflns_limit_k_min 0
_diffrn_reflns_limit_l_max 15
_diffrn_reflns_limit_l_min -15
_diffrn_reflns_number 4381
_diffrn_reflns_theta_max 24.05
_diffrn_reflns_theta_min 1.85
_exptl_absorpt_coefficient_mu 0.452
_exptl_absorpt_correction_T_max 0.769
_exptl_absorpt_correction_T_min 0.703
_exptl_absorpt_correction_type semi-empirical
_exptl_crystal_colour dark
_exptl_crystal_density_diffrn 1.349
_exptl_crystal_description parallopiped
_exptl_crystal_F_000 1052
_exptl_crystal_size_max 0.4
_exptl_crystal_size_mid 0.4
_exptl_crystal_size_min 0.3
_refine_diff_density_max 0.457
_refine_diff_density_min -0.288
_refine_diff_density_rms 0.067
_refine_ls_abs_structure_details 'Flack H D (1983), Acta Cryst. A39, 876-881'
_refine_ls_abs_structure_Flack 0.00
_refine_ls_extinction_method none
_refine_ls_goodness_of_fit_all 1.030
_refine_ls_goodness_of_fit_obs 1.082
_refine_ls_matrix_type full
_refine_ls_number_parameters 449
_refine_ls_number_reflns 4059
_refine_ls_number_restraints 1
_refine_ls_restrained_S_all 1.035
_refine_ls_restrained_S_obs 1.081
_refine_ls_R_factor_all 0.1034
_refine_ls_R_factor_obs 0.0649
_refine_ls_shift/esd_max 0.000
_refine_ls_shift/esd_mean 0.000
_refine_ls_structure_factor_coef Fsqd
_refine_ls_weighting_details 'w=1/[\s^2^(Fo^2^)+(0.0678P)^2^+2.7983P] where P=(Fo^2^+2Fc^2^)/3'
_refine_ls_weighting_scheme calc
_refine_ls_wR_factor_all 0.1637
_refine_ls_wR_factor_obs 0.1396
_reflns_number_observed 2828
_reflns_number_total 4060
_reflns_observed_criterion >2sigma(I)
_cod_data_source_file 902632ksup1.cif
_cod_data_source_block VO(Hm)(L)
_cod_depositor_comments
;
The following automatic conversions were performed:

'_refine_ls_weighting_scheme' value 'calc
w=1/[\s^2^(Fo^2^)+(0.0678P)^2^+2.7983P] where P=(Fo^2^+2Fc^2^)/3' was
changed to 'calc'. New tag '_refine_ls_weighting_details' was
created. The value of the new tag was set to
'w=1/[\s^2^(Fo^2^)+(0.0678P)^2^+2.7983P] where P=(Fo^2^+2Fc^2^)/3'.

Automatic conversion script
Id: cif_fix_values 3143 2015-03-26 13:38:13Z robertas 
;
_cod_original_cell_volume 2483(1)
_cod_original_sg_symbol_H-M p2(1)
_cod_database_code 7027434

loop_
_symmetry_equiv_pos_as_xyz
'x, y, z'
'-x, y+1/2, -z'

loop_
_atom_site_aniso_label
_atom_site_aniso_U_11
_atom_site_aniso_U_22
_atom_site_aniso_U_33
_atom_site_aniso_U_23
_atom_site_aniso_U_13
_atom_site_aniso_U_12
V1 0.0411(9) 0.0411(9) 0.0542(10) 0.0007(9) -0.0069(8) -0.0015(8)
O1 0.070(5) 0.078(5) 0.063(5) -0.001(4) -0.007(4) 0.036(5)
O2 0.094(6) 0.041(4) 0.118(7) 0.001(5) -0.027(6) 0.009(5)
O3 0.038(4) 0.046(4) 0.052(4) -0.005(3) -0.006(3) -0.004(3)
O4 0.028(4) 0.050(5) 0.061(5) 0.000(3) -0.001(3) 0.003(4)
O5 0.093(6) 0.069(5) 0.050(5) -0.014(4) -0.021(4) 0.004(5)
O6 0.109(10) 0.229(18) 0.172(13) 0.058(14) 0.086(10) 0.043(11)
O7 0.066(5) 0.051(5) 0.077(5) -0.009(4) -0.017(4) -0.003(4)
O8 0.056(4) 0.037(4) 0.048(4) 0.001(3) 0.004(3) 0.012(3)
O9 0.071(5) 0.043(4) 0.076(5) 0.012(4) 0.021(4) 0.012(4)
O10 0.042(4) 0.068(5) 0.084(6) 0.007(4) 0.010(4) -0.006(4)
N1 0.059(5) 0.035(5) 0.057(5) 0.002(4) 0.006(4) 0.002(4)
C6 0.122(16) 0.201(23) 0.104(12) 0.030(17) 0.045(12) 0.087(17)
C7 0.156(15) 0.046(8) 0.180(18) 0.012(10) -0.019(13) 0.032(9)
C8 0.126(11) 0.087(10) 0.064(8) -0.008(8) -0.044(8) 0.018(9)
C9 0.090(13) 0.505(57) 0.130(17) -0.030(26) 0.031(12) -0.025(23)
V51 0.0353(8) 0.0426(9) 0.0556(10) 0.0036(9) -0.0032(7) 0.0005(8)
O51 0.043(4) 0.056(5) 0.081(5) 0.018(4) -0.004(4) -0.001(3)
O52 0.030(3) 0.056(4) 0.084(5) 0.008(4) -0.002(3) -0.002(3)
O53 0.032(3) 0.042(4) 0.054(4) 0.004(3) -0.009(3) -0.002(3)
O54 0.037(4) 0.037(4) 0.059(5) 0.005(3) -0.006(3) 0.002(3)
O55 0.067(5) 0.097(6) 0.054(5) -0.012(4) -0.003(4) 0.001(5)
O56 0.104(8) 0.190(12) 0.089(7) 0.081(8) -0.004(6) -0.018(8)
O57 0.039(4) 0.063(5) 0.074(5) -0.004(4) -0.011(3) -0.010(3)
O58 0.042(4) 0.049(4) 0.050(4) 0.002(3) -0.004(3) 0.003(3)
O59 0.038(4) 0.083(5) 0.056(4) 0.020(4) 0.007(3) 0.008(4)
O60 0.048(4) 0.060(4) 0.059(4) 0.015(4) 0.007(3) 0.003(4)
N51 0.026(4) 0.060(5) 0.051(5) 0.013(4) 0.000(4) 0.000(4)
C56 0.063(8) 0.114(11) 0.062(8) 0.014(7) -0.016(6) -0.007(8)
C57 0.034(6) 0.075(9) 0.130(12) 0.008(8) 0.005(7) 0.007(6)
C58 0.096(12) 0.186(20) 0.129(14) -0.069(14) 0.006(11) 0.019(12)
C59 0.213(23) 0.351(41) 0.104(15) 0.108(21) -0.019(15) -0.090(27)

loop_
_atom_site_label
_atom_site_type_symbol
_atom_site_fract_x
_atom_site_fract_y
_atom_site_fract_z
_atom_site_U_iso_or_equiv
_atom_site_thermal_displace_type
_atom_site_occupancy
_atom_site_calc_flag
_atom_site_refinement_flags
V1 V -1.1702(2) 0.11869(8) -1.09473(12) 0.0456(4) Uani 1 d .
O1 O -0.9782(7) -0.0900(5) -1.1882(5) 0.070(2) Uani 1 d .
O2 O -1.1573(9) -0.1585(4) -1.1296(7) 0.085(3) Uani 1 d .
O3 O -1.1019(6) 0.0288(3) -1.0839(4) 0.045(2) Uani 1 d .
O4 O -1.2974(7) 0.0505(4) -1.2117(5) 0.047(2) Uani 1 d .
H4B H -1.3694(78) 0.0441(46) -1.2113(56) 0.016(24) Uiso 1 d .
O5 O -1.1948(8) -0.0260(4) -1.3907(5) 0.071(2) Uani 1 d .
O6 O -0.8474(14) -0.0160(11) -1.3370(12) 0.168(7) Uani 1 d .
O7 O -1.0866(7) 0.1603(4) -1.0128(6) 0.065(2) Uani 1 d .
O8 O -1.3248(7) 0.0913(3) -1.0136(5) 0.047(2) Uani 1 d .
O9 O -1.5264(7) 0.1186(4) -0.9523(5) 0.063(2) Uani 1 d .
O10 O -1.0809(7) 0.1518(4) -1.2040(6) 0.065(2) Uani 1 d .
N1 N -1.3181(8) 0.1938(4) -1.1351(6) 0.050(2) Uani 1 d .
C1 C -1.0760(10) -0.0970(6) -1.1157(8) 0.054(3) Uiso 1 d .
H1A H -1.0287(10) -0.1003(6) -1.0518(8) 0.064 Uiso 1 calc R
C2 C -1.1738(10) -0.0334(5) -1.1147(7) 0.046(2) Uiso 1 d .
C3 C -1.2358(10) -0.0195(6) -1.2160(7) 0.043(2) Uiso 1 d .
C4 C -1.1332(10) -0.0196(6) -1.2967(7) 0.048(2) Uiso 1 d .
H4A H -1.0795(10) 0.0250(6) -1.2932(7) 0.058 Uiso 1 calc R
C5 C -1.0374(12) -0.0843(8) -1.2863(9) 0.075(3) Uiso 1 d .
H5A H -1.0893(12) -0.1283(8) -1.3011(9) 0.090 Uiso 1 calc R
C6 C -0.9191(20) -0.0808(14) -1.3511(14) 0.141(8) Uani 1 d .
H6A H -0.8586(20) -0.1212(14) -1.3373(14) 0.170 Uiso 1 calc R
H6B H -0.9508(20) -0.0844(14) -1.4187(14) 0.170 Uiso 1 calc R
C7 C -1.0842(19) -0.2242(7) -1.1208(13) 0.128(7) Uani 1 d .
H7A H -1.1458(19) -0.2640(7) -1.1311(13) 0.191 Uiso 1 calc R
H7B H -1.0426(19) -0.2276(7) -1.0566(13) 0.191 Uiso 1 calc R
H7C H -1.0145(19) -0.2257(7) -1.1687(13) 0.191 Uiso 1 calc R
C8 C -1.2383(15) 0.0379(8) -1.4357(9) 0.093(4) Uani 1 d .
H8A H -1.2784(15) 0.0272(8) -1.4988(9) 0.140 Uiso 1 calc R
H8B H -1.1615(15) 0.0695(8) -1.4430(9) 0.140 Uiso 1 calc R
H8C H -1.3049(15) 0.0610(8) -1.3961(9) 0.140 Uiso 1 calc R
C9 C -0.7255(18) -0.0113(20) -1.3842(14) 0.241(18) Uani 1 d .
H9A H -0.6839(18) 0.0347(20) -1.3705(14) 0.361 Uiso 1 calc R
H9B H -0.7421(18) -0.0160(20) -1.4534(14) 0.361 Uiso 1 calc R
H9C H -0.6656(18) -0.0491(20) -1.3618(14) 0.361 Uiso 1 calc R
C10 C -1.4293(10) 0.1327(5) -1.0039(7) 0.049(3) Uiso 1 d .
C11 C -1.4244(11) 0.2009(6) -1.0625(8) 0.062(3) Uiso 1 d .
H11A H -1.5123(11) 0.2094(6) -1.0951(8) 0.074 Uiso 1 calc R
H11B H -1.4041(11) 0.2415(6) -1.0198(8) 0.074 Uiso 1 calc R
C12 C -1.3313(11) 0.2260(6) -1.2163(8) 0.059(3) Uiso 1 d .
H12A H -1.4094(11) 0.2540(6) -1.2258(8) 0.071 Uiso 1 calc R
C13 C -1.2391(11) 0.2237(6) -1.2942(8) 0.058(3) Uiso 1 d .
C14 C -1.2687(13) 0.2601(7) -1.3827(9) 0.079(4) Uiso 1 d .
H14A H -1.3510(13) 0.2849(7) -1.3901(9) 0.094 Uiso 1 calc R
C15 C -1.1814(14) 0.2599(8) -1.4567(11) 0.092(4) Uiso 1 d .
H15A H -1.2043(14) 0.2834(8) -1.5149(11) 0.110 Uiso 1 calc R
C16 C -1.0562(15) 0.2245(8) -1.4457(11) 0.098(4) Uiso 1 d .
H16A H -0.9958(15) 0.2251(8) -1.4969(11) 0.118 Uiso 1 calc R
C17 C -1.0199(13) 0.1885(7) -1.3609(9) 0.075(4) Uiso 1 d .
H17A H -0.9356(13) 0.1656(7) -1.3535(9) 0.090 Uiso 1 calc R
C18 C -1.1164(11) 0.1877(6) -1.2852(8) 0.056(3) Uiso 1 d .
C19 C -0.4674(22) -0.6986(12) -0.8065(15) 0.136(7) Uiso 1 d .
H19A H -0.4941(22) -0.6558(12) -0.8370(15) 0.163 Uiso 1 calc R
C20 C -0.5575(28) -0.7413(16) -0.7797(18) 0.182(9) Uiso 1 d .
H20A H -0.6490(28) -0.7285(16) -0.7876(18) 0.218 Uiso 1 calc R
C21 C -0.5214(27) -0.8116(15) -0.7356(18) 0.181(9) Uiso 1 d .
H21A H -0.5862(27) -0.8454(15) -0.7176(18) 0.217 Uiso 1 calc R
C22 C -0.3778(24) -0.8229(14) -0.7234(17) 0.163(8) Uiso 1 d .
H22A H -0.3480(24) -0.8654(14) -0.6935(17) 0.195 Uiso 1 calc R
C23 C -0.2879(22) -0.7780(11) -0.7510(14) 0.133(6) Uiso 1 d .
H23A H -0.1952(22) -0.7884(11) -0.7438(14) 0.160 Uiso 1 calc R
C24 C -0.3326(24) -0.7122(13) -0.7930(15) 0.151(7) Uiso 1 d .
H24A H -0.2688(24) -0.6780(13) -0.8114(15) 0.181 Uiso 1 calc R
V51 V -1.6762(2) -0.08269(9) -0.94152(12) 0.0446(4) Uani 1 d .
O51 O -1.3172(7) -0.1786(4) -0.7635(6) 0.060(2) Uani 1 d .
O52 O -1.1640(6) -0.1322(4) -0.8749(5) 0.057(2) Uani 1 d .
O53 O -1.5262(6) -0.1358(3) -0.9106(5) 0.043(2) Uani 1 d .
O54 O -1.5361(6) -0.0034(4) -0.8533(5) 0.045(2) Uani 1 d .
H54B H -1.5196(100) 0.0421(61) -0.8679(73) 0.060(33) Uiso 1 d .
O55 O -1.4163(8) -0.0074(5) -0.6540(5) 0.073(2) Uani 1 d .
O56 O -1.4201(11) -0.1769(7) -0.5695(7) 0.128(4) Uani 1 d .
O57 O -1.7652(7) -0.1422(4) -0.9964(5) 0.059(2) Uani 1 d .
O58 O -1.5772(6) -0.0428(3) -1.0531(5) 0.047(2) Uani 1 d .
O59 O -1.5646(6) 0.0383(4) -1.1716(5) 0.059(2) Uani 1 d .
O60 O -1.7697(6) -0.0819(4) -0.8249(5) 0.056(2) Uani 1 d .
N51 N -1.7887(7) 0.0081(5) -0.9778(6) 0.046(2) Uani 1 d .
C51 C -1.2949(10) -0.1593(6) -0.8616(7) 0.051(3) Uiso 1 d .
H51A H -1.3076(10) -0.2023(6) -0.9026(7) 0.062 Uiso 1 calc R
C52 C -1.3950(9) -0.1015(5) -0.8968(7) 0.042(2) Uiso 1 d .
C53 C -1.4114(10) -0.0399(5) -0.8242(7) 0.045(2) Uiso 1 d .
C54 C -1.4231(10) -0.0667(5) -0.7194(7) 0.050(3) Uiso 1 d .
H54A H -1.5100(10) -0.0921(5) -0.7124(7) 0.060 Uiso 1 calc R
C55 C -1.3068(11) -0.1169(6) -0.6960(8) 0.055(3) Uiso 1 d .
H55A H -1.2214(11) -0.0913(6) -0.7084(8) 0.066 Uiso 1 calc R
C56 C -1.2978(12) -0.1461(8) -0.5940(9) 0.080(4) Uani 1 d .
H56B H -1.2258(12) -0.1820(8) -0.5892(9) 0.096 Uiso 1 calc R
H56A H -1.2751(12) -0.1074(8) -0.5487(9) 0.096 Uiso 1 calc R
C57 C -1.0613(10) -0.1849(7) -0.8500(11) 0.079(4) Uani 1 d .
H57C H -0.9724(10) -0.1647(7) -0.8599(11) 0.119 Uiso 1 calc R
H57B H -1.0739(10) -0.2266(7) -0.8907(11) 0.119 Uiso 1 calc R
H57A H -1.0689(10) -0.1985(7) -0.7827(11) 0.119 Uiso 1 calc R
C58 C -1.5364(16) 0.0081(11) -0.6061(12) 0.137(7) Uani 1 d .
H58C H -1.5217(16) 0.0488(11) -0.5637(12) 0.205 Uiso 1 calc R
H58B H -1.5626(16) -0.0329(11) -0.5682(12) 0.205 Uiso 1 calc R
H58A H -1.6076(16) 0.0192(11) -0.6534(12) 0.205 Uiso 1 calc R
C59 C -1.4171(24) -0.1999(16) -0.4681(13) 0.223(15) Uani 1 d .
H59C H -1.5034(24) -0.2211(16) -0.4529(13) 0.334 Uiso 1 calc R
H59B H -1.4002(24) -0.1589(16) -0.4265(13) 0.334 Uiso 1 calc R
H59A H -1.3457(24) -0.2348(16) -0.4578(13) 0.334 Uiso 1 calc R
C60 C -1.6244(10) 0.0112(6) -1.1056(8) 0.049(3) Uiso 1 d .
C61 C -1.7641(9) 0.0357(6) -1.0768(7) 0.049(2) Uiso 1 d .
H61B H -1.7688(9) 0.0880(6) -1.0772(7) 0.059 Uiso 1 calc R
H61A H -1.8329(9) 0.0173(6) -1.1227(7) 0.059 Uiso 1 calc R
C62 C -1.8660(10) 0.0437(6) -0.9233(7) 0.053(3) Uiso 1 d .
H62A H -1.9045(10) 0.0856(6) -0.9492(7) 0.064 Uiso 1 calc R
C63 C -1.9001(10) 0.0252(6) -0.8243(8) 0.055(3) Uiso 1 d .
C64 C -1.9936(13) 0.0698(8) -0.7752(10) 0.082(4) Uiso 1 d .
H64A H -2.0306(13) 0.1105(8) -0.8057(10) 0.098 Uiso 1 calc R
C65 C -2.0298(15) 0.0514(9) -0.6787(10) 0.095(4) Uiso 1 d .
H65A H -2.0891(15) 0.0807(9) -0.6447(10) 0.114 Uiso 1 calc R
C66 C -1.9787(13) -0.0083(7) -0.6366(10) 0.082(4) Uiso 1 d .
H66A H -2.0024(13) -0.0195(7) -0.5730(10) 0.098 Uiso 1 calc R
C67 C -1.8913(11) -0.0538(6) -0.6853(8) 0.065(3) Uiso 1 d .
H67A H -1.8593(11) -0.0957(6) -0.6552(8) 0.078 Uiso 1 calc R
C68 C -1.8516(9) -0.0368(5) -0.7787(7) 0.045(2) Uiso 1 d .
H52A H -1.3588(81) -0.0773(51) -0.9551(62) 0.049(24) Uiso 1 d .
H2A H -1.2629(88) -0.0496(47) -1.0750(62) 0.048(25) Uiso 1 d .
H53A H -1.3395(71) -0.0038(39) -0.8304(49) 0.020(19) Uiso 1 d .
H3A H -1.2985(85) -0.0532(47) -1.2406(60) 0.046(25) Uiso 1 d .

loop_
_atom_type_symbol
_atom_type_description
_atom_type_scat_dispersion_real
_atom_type_scat_dispersion_imag
_atom_type_scat_source
C C 0.0033 0.0016 'International Tables Vol C Tables 4.2.6.8 and 6.1.1.4'
H H 0.0000 0.0000 'International Tables Vol C Tables 4.2.6.8 and 6.1.1.4'
N N 0.0061 0.0033 'International Tables Vol C Tables 4.2.6.8 and 6.1.1.4'
O O 0.0106 0.0060 'International Tables Vol C Tables 4.2.6.8 and 6.1.1.4'
V V 0.3005 0.5294 'International Tables Vol C Tables 4.2.6.8 and 6.1.1.4'

loop_
_geom_angle_atom_site_label_1
_geom_angle_atom_site_label_2
_geom_angle_atom_site_label_3
_geom_angle
O7 V1 O3 102.2(3)
O7 V1 O10 99.5(4)
O3 V1 O10 101.0(3)
O7 V1 O8 96.7(4)
O3 V1 O8 90.2(3)
O10 V1 O8 157.8(3)
O7 V1 N1 101.9(4)
O3 V1 N1 154.0(3)
O10 V1 N1 84.5(3)
O8 V1 N1 77.4(3)
O7 V1 O4 176.7(3)
O3 V1 O4 75.4(3)
O10 V1 O4 83.2(3)
O8 V1 O4 81.2(3)
N1 V1 O4 80.1(3)
C1 O1 C5 113.5(8)
C1 O2 C7 113.9(10)
C2 O3 V1 123.5(5)
C3 O4 V1 107.3(6)
C8 O5 C4 116.7(8)
C9 O6 C6 115.2(21)
C10 O8 V1 122.0(6)
C18 O10 V1 136.0(7)
C12 N1 C11 119.7(9)
C12 N1 V1 127.2(8)
C11 N1 V1 112.6(6)
O2 C1 O1 112.0(9)
O2 C1 C2 106.1(8)
O1 C1 C2 112.2(8)
O3 C2 C1 109.2(8)
O3 C2 C3 108.5(8)
C1 C2 C3 111.0(8)
O4 C3 C4 108.6(8)
O4 C3 C2 105.8(8)
C4 C3 C2 114.2(8)
O5 C4 C3 112.9(8)
O5 C4 C5 105.4(8)
C3 C4 C5 110.6(9)
O1 C5 C6 105.0(11)
O1 C5 C4 111.8(10)
C6 C5 C4 113.6(12)
O6 C6 C5 110.6(17)
O9 C10 O8 124.1(9)
O9 C10 C11 121.6(9)
O8 C10 C11 114.2(9)
N1 C11 C10 108.7(9)
N1 C12 C13 126.6(11)
C18 C13 C14 117.9(10)
C18 C13 C12 121.3(10)
C14 C13 C12 120.8(11)
C15 C14 C13 121.8(13)
C14 C15 C16 119.7(14)
C17 C16 C15 121.6(14)
C16 C17 C18 117.3(12)
O10 C18 C13 121.5(10)
O10 C18 C17 116.8(10)
C13 C18 C17 121.7(11)
C20 C19 C24 122.5(25)
C19 C20 C21 121.2(26)
C22 C21 C20 113.7(26)
C23 C22 C21 123.7(26)
C22 C23 C24 118.4(23)
C19 C24 C23 120.4(23)
O57 V51 O53 99.4(3)
O57 V51 O60 97.8(4)
O53 V51 O60 102.6(3)
O57 V51 O58 99.7(3)
O53 V51 O58 88.4(3)
O60 V51 O58 157.4(3)
O57 V51 N51 99.9(3)
O53 V51 N51 157.6(3)
O60 V51 N51 85.9(3)
O58 V51 N51 77.2(3)
O57 V51 O54 175.0(3)
O53 V51 O54 76.1(3)
O60 V51 O54 81.2(3)
O58 V51 O54 82.5(3)
N51 V51 O54 85.0(3)
C51 O51 C55 113.0(8)
C51 O52 C57 111.3(8)
C52 O53 V51 120.3(5)
C53 O54 V51 109.2(5)
C58 O55 C54 115.6(10)
C56 O56 C59 111.2(12)
C60 O58 V51 122.5(6)
C68 O60 V51 136.9(6)
C62 N51 C61 118.6(8)
C62 N51 V51 127.4(7)
C61 N51 V51 113.8(6)
O52 C51 O51 112.6(8)
O52 C51 C52 106.9(8)
O51 C51 C52 111.3(8)
O53 C52 C51 107.1(8)
O53 C52 C53 107.8(8)
C51 C52 C53 113.5(8)
O54 C53 C54 109.1(8)
O54 C53 C52 106.0(7)
C54 C53 C52 112.4(8)
O55 C54 C55 108.9(8)
O55 C54 C53 109.8(8)
C55 C54 C53 109.1(8)
O51 C55 C56 107.8(9)
O51 C55 C54 108.0(8)
C56 C55 C54 116.7(10)
O56 C56 C55 110.4(9)
O59 C60 O58 124.1(10)
O59 C60 C61 122.5(9)
O58 C60 C61 113.4(9)
N51 C61 C60 108.1(8)
N51 C62 C63 126.0(10)
C68 C63 C64 119.3(10)
C68 C63 C62 122.2(10)
C64 C63 C62 118.4(10)
C63 C64 C65 118.8(13)
C66 C65 C64 120.0(14)
C65 C66 C67 121.6(14)
C68 C67 C66 120.0(12)
O60 C68 C67 119.1(9)
O60 C68 C63 120.7(9)
C67 C68 C63 120.2(10)

loop_
_geom_bond_atom_site_label_1
_geom_bond_atom_site_label_2
_geom_bond_distance
V1 O7 1.571(7)
V1 O3 1.799(7)
V1 O10 1.858(7)
V1 O8 1.970(7)
V1 N1 2.072(8)
V1 O4 2.366(7)
O1 C1 1.404(12)
O1 C5 1.452(13)
O2 C1 1.400(13)
O2 C7 1.416(15)
O3 C2 1.409(11)
O4 C3 1.433(12)
O5 C8 1.395(14)
O5 C4 1.410(11)
O6 C9 1.38(2)
O6 C6 1.40(3)
O8 C10 1.289(11)
O9 C10 1.228(11)
O10 C18 1.333(13)
N1 C12 1.265(13)
N1 C11 1.465(13)
C1 C2 1.518(14)
C2 C3 1.520(13)
C3 C4 1.514(13)
C4 C5 1.53(2)
C5 C6 1.48(2)
C10 C11 1.499(15)
C12 C13 1.418(14)
C13 C18 1.377(14)
C13 C14 1.41(2)
C14 C15 1.34(2)
C15 C16 1.40(2)
C16 C17 1.38(2)
C17 C18 1.42(2)
C19 C20 1.25(3)
C19 C24 1.35(2)
C20 C21 1.47(3)
C21 C22 1.43(3)
C22 C23 1.28(2)
C23 C24 1.41(3)
V51 O57 1.583(7)
V51 O53 1.809(6)
V51 O60 1.863(7)
V51 O58 1.976(6)
V51 N51 2.063(8)
V51 O54 2.325(7)
O51 C51 1.412(12)
O51 C55 1.472(12)
O52 C51 1.394(11)
O52 C57 1.436(12)
O53 C52 1.441(11)
O54 C53 1.442(11)
O55 C58 1.393(15)
O55 C54 1.417(12)
O56 C56 1.376(14)
O56 C59 1.45(2)
O58 C60 1.309(12)
O59 C60 1.201(11)
O60 C68 1.330(11)
N51 C62 1.264(12)
N51 C61 1.475(11)
C51 C52 1.522(13)
C52 C53 1.526(13)
C53 C54 1.525(13)
C54 C55 1.497(14)
C55 C56 1.50(2)
C60 C61 1.504(13)
C62 C63 1.446(14)
C63 C68 1.385(14)
C63 C64 1.42(2)
C64 C65 1.42(2)
C65 C66 1.34(2)
C66 C67 1.39(2)
C67 C68 1.384(14)
